data_2242965
loop_
_publ_author_name
'Peters, Morten K.'
'N\"ather, Christian'
'Herges, Rainer'

_publ_section_title
;
 Crystal structure of
 2^10^,2^20^-bis(2,6-dichlorophenyl)-4,7,12,15-tetraoxa-2(5,15)-nickel(II)porpyhrina-1,3(1,2)-dibenzena-cycloheptadecaphane-9-yne
 dichloromethane monosolvate
;
_journal_coeditor_code WM5502
_journal_issue 6
_journal_name_full 'Acta Crystallographica Section E'
_journal_page_first 925
_journal_page_last 929
_journal_paper_doi 10.1107/S2056989019007527
_journal_volume 75
_journal_year 2019
_chemical_formula_iupac '[Ni (C52 H34 Cl4 N4 O4)] , C H2 Cl2'
_chemical_formula_moiety 'C52 H34 Cl4 N4 Ni O4, C H2 Cl2'
_chemical_formula_sum 'C53 H36 Cl6 N4 Ni O4'
_chemical_formula_weight 1064.27
_chemical_name_systematic
;2^10^,2^20^-Bis(2,6-dichlorophenyl)-4,7,12,15-tetraoxa-2(5,15)-nickel(II)porpyhrina-1,3(1,2)-dibenzena-cycloheptadecaphane-9-yne dichloromethane
monosolvate
;
_space_group_crystal_system monoclinic
_space_group_IT_number 14
_space_group_name_Hall '-P 2ybc'
_space_group_name_H-M_alt 'P 1 21/c 1'
_symmetry_space_group_name_Hall '-P 2ybc'
_symmetry_space_group_name_H-M 'P 1 21/c 1'
_atom_sites_solution_hydrogens geom
_audit_creation_method SHELXL-2014
_cell_angle_alpha 90
_cell_angle_beta 90.039(2)
_cell_angle_gamma 90
_cell_formula_units_Z 8
_cell_length_a 15.4185(3)
_cell_length_b 24.9658(4)
_cell_length_c 24.3053(5)
_cell_measurement_reflns_used 41412
_cell_measurement_temperature 170(2)
_cell_measurement_theta_max 26.303
_cell_measurement_theta_min 1.321
_cell_volume 9356.0(3)
_computing_cell_refinement
;
X-AREA (Stoe, 2008)
;
_computing_data_collection
;
X-AREA (Stoe, 2008)
;
_computing_data_reduction
;
X-AREA (Stoe, 2008)
;
_computing_molecular_graphics
;
XP in SHELXTL (Sheldrick, 2008) and DIAMOND (Brandenburg, 2014)
;
_computing_publication_material
;
publCIF (Westrip, 2010)
;
_computing_structure_refinement
;
SHELXL-2014 (Sheldrick, 2015b)
;
_computing_structure_solution
;
SHELXT (Sheldrick, 2015a)
;
_diffrn_ambient_temperature 170(2)
_diffrn_measured_fraction_theta_full 0.997
_diffrn_measured_fraction_theta_max 0.997
_diffrn_measurement_device_type 'STOE IPDS-2'
_diffrn_measurement_method 'Omega scans'
_diffrn_radiation_type MoK\a
_diffrn_radiation_wavelength 0.71073
_diffrn_reflns_av_R_equivalents 0.0313
_diffrn_reflns_av_unetI/netI 0.0303
_diffrn_reflns_limit_h_max 18
_diffrn_reflns_limit_h_min -19
_diffrn_reflns_limit_k_max 30
_diffrn_reflns_limit_k_min -24
_diffrn_reflns_limit_l_max 29
_diffrn_reflns_limit_l_min -29
_diffrn_reflns_number 40366
_diffrn_reflns_theta_full 25.242
_diffrn_reflns_theta_max 26.004
_diffrn_reflns_theta_min 1.321
_exptl_absorpt_coefficient_mu 0.810
_exptl_absorpt_correction_T_max 0.9556
_exptl_absorpt_correction_T_min 0.7611
_exptl_absorpt_correction_type numerical
_exptl_absorpt_process_details
;
(X-RED and X-SHAPE; Stoe, 2008)
;
_exptl_crystal_colour colorless
_exptl_crystal_density_diffrn 1.511
_exptl_crystal_description block
_exptl_crystal_F_000 4352
_exptl_crystal_size_max 0.2
_exptl_crystal_size_mid 0.1
_exptl_crystal_size_min 0.1
_refine_diff_density_max 0.330
_refine_diff_density_min -0.470
_refine_ls_extinction_method none
_refine_ls_goodness_of_fit_ref 1.048
_refine_ls_hydrogen_treatment constr
_refine_ls_matrix_type full
_refine_ls_number_parameters 1235
_refine_ls_number_reflns 17160
_refine_ls_number_restraints 11
_refine_ls_restrained_S_all 1.049
_refine_ls_R_factor_all 0.0480
_refine_ls_R_factor_gt 0.0404
_refine_ls_shift/su_max 0.001
_refine_ls_shift/su_mean 0.000
_refine_ls_structure_factor_coef Fsqd
_refine_ls_weighting_details 'w=1/[\s^2^(Fo^2^)+(0.0618P)^2^+2.2115P] where P=(Fo^2^+2Fc^2^)/3'
_refine_ls_weighting_scheme calc
_refine_ls_wR_factor_gt 0.1023
_refine_ls_wR_factor_ref 0.1062
_reflns_number_gt 14957
_reflns_number_total 17160
_reflns_threshold_expression 'I > 2\s(I)'
_cod_data_source_file wm5502sup1.cif
_cod_data_source_block I
_cod_database_code 2242965
_shelx_space_group_comment
;
The symmetry employed for this shelxl refinement is uniquely defined
by the following loop, which should always be used as a source of
symmetry information in preference to the above space-group names.
They are only intended as comments.
;
_shelxl_version_number 2.014

loop_
_space_group_symop_operation_xyz
'x, y, z'
'-x, y+1/2, -z+1/2'
'-x, -y, -z'
'x, -y-1/2, z-1/2'

loop_
_atom_site_type_symbol
_atom_site_label
_atom_site_fract_x
_atom_site_fract_y
_atom_site_fract_z
_atom_site_U_iso_or_equiv
_atom_site_adp_type
_atom_site_calc_flag
_atom_site_occupancy
_atom_site_disorder_assembly
_atom_site_disorder_group
Ni Ni1 0.24928(3) 0.25134(2) 0.26878(2) 0.02680(7) Uani d 1 . .
N N1 0.14001(16) 0.28997(9) 0.26571(10) 0.0302(5) Uani d 1 . .
N N2 0.31155(16) 0.31894(10) 0.26754(10) 0.0302(5) Uani d 1 . .
N N3 0.35862(17) 0.21240(9) 0.26968(10) 0.0308(5) Uani d 1 . .
N N4 0.18696(16) 0.18408(9) 0.27290(10) 0.0285(5) Uani d 1 . .
C C1 0.05825(19) 0.26855(12) 0.25630(12) 0.0308(6) Uani d 1 . .
C C2 -0.0048(2) 0.31073(13) 0.25185(16) 0.0411(8) Uani d 1 . .
H H2 -0.0649 0.3065 0.2443 0.049 Uiso calc 1 . .
C C3 0.0370(2) 0.35723(13) 0.26038(16) 0.0428(8) Uani d 1 . .
H H3 0.0116 0.3919 0.2613 0.051 Uiso calc 1 . .
C C4 0.1273(2) 0.34470(12) 0.26785(14) 0.0354(7) Uani d 1 . .
C C5 0.1908(2) 0.38252(12) 0.27332(13) 0.0332(6) Uani d 1 . .
C C6 0.2782(2) 0.36993(11) 0.27325(13) 0.0311(6) Uani d 1 . .
C C7 0.3457(2) 0.40930(12) 0.27256(13) 0.0367(7) Uani d 1 . .
H H7 0.3392 0.4469 0.2767 0.044 Uiso calc 1 . .
C C8 0.4204(2) 0.38231(12) 0.26489(13) 0.0354(7) Uani d 1 . .
H H8 0.4767 0.3976 0.2622 0.043 Uiso calc 1 . .
C C9 0.4003(2) 0.32695(12) 0.26163(12) 0.0296(6) Uani d 1 . .
C C10 0.4611(2) 0.28666(11) 0.25454(11) 0.0293(6) Uani d 1 . .
C C11 0.44087(19) 0.23311(12) 0.26037(12) 0.0300(6) Uani d 1 . .
C C12 0.5036(2) 0.19079(12) 0.26001(13) 0.0347(7) Uani d 1 . .
H H12 0.5641 0.1946 0.2539 0.042 Uiso calc 1 . .
C C13 0.4616(2) 0.14506(12) 0.26979(14) 0.0369(7) Uani d 1 . .
H H13 0.4868 0.1104 0.2725 0.044 Uiso calc 1 . .
C C14 0.3714(2) 0.15796(11) 0.27553(12) 0.0315(6) Uani d 1 . .
C C15 0.3073(2) 0.12056(12) 0.28372(12) 0.0320(6) Uani d 1 . .
C C16 0.2203(2) 0.13335(12) 0.28290(13) 0.0319(6) Uani d 1 . .
C C17 0.1521(2) 0.09519(12) 0.28682(14) 0.0388(7) Uani d 1 . .
H H17 0.1584 0.0582 0.2953 0.047 Uiso calc 1 . .
C C18 0.0771(2) 0.12098(13) 0.27631(14) 0.0383(7) Uani d 1 . .
H H18 0.0209 0.1054 0.2751 0.046 Uiso calc 1 . .
C C19 0.09797(19) 0.17605(11) 0.26736(12) 0.0289(6) Uani d 1 . .
C C20 0.0380(2) 0.21514(12) 0.25569(12) 0.0301(6) Uani d 1 . .
C C21 0.1653(2) 0.44041(12) 0.27483(14) 0.0377(7) Uani d 1 . .
C C22 0.1512(2) 0.46951(13) 0.22672(14) 0.0422(7) Uani d 1 . .
C C23 0.1272(2) 0.52349(14) 0.22740(17) 0.0491(9) Uani d 1 . .
H H23 0.1170 0.5422 0.1940 0.059 Uiso calc 1 . .
C C24 0.1187(2) 0.54901(13) 0.27698(17) 0.0497(9) Uani d 1 . .
H H24 0.1037 0.5859 0.2779 0.060 Uiso calc 1 . .
C C25 0.1317(2) 0.52170(14) 0.32562(17) 0.0484(9) Uani d 1 . .
H H25 0.1259 0.5396 0.3599 0.058 Uiso calc 1 . .
C C26 0.1533(2) 0.46822(13) 0.32392(14) 0.0412(7) Uani d 1 . .
Cl Cl1 0.16340(8) 0.43857(4) 0.16324(4) 0.0563(2) Uani d 1 . .
Cl Cl2 0.16756(6) 0.43497(4) 0.38603(4) 0.0505(2) Uani d 1 . .
C C27 0.3319(2) 0.06291(12) 0.28745(13) 0.0365(7) Uani d 1 . .
C C28 0.3439(2) 0.03165(13) 0.24050(14) 0.0409(7) Uani d 1 . .
C C29 0.3660(2) -0.02217(14) 0.24273(17) 0.0491(9) Uani d 1 . .
H H29 0.3729 -0.0423 0.2098 0.059 Uiso calc 1 . .
C C30 0.3777(3) -0.04601(14) 0.29318(18) 0.0526(9) Uani d 1 . .
H H30 0.3917 -0.0830 0.2951 0.063 Uiso calc 1 . .
Cl Cl3 0.32728(7) 0.06013(4) 0.17628(4) 0.0533(2) Uani d 1 . .
Cl Cl4 0.33567(7) 0.07334(4) 0.39818(4) 0.0495(2) Uani d 1 . .
C C31 0.3694(3) -0.01668(15) 0.34109(17) 0.0503(9) Uani d 1 . .
H H31 0.3788 -0.0330 0.3759 0.060 Uiso calc 1 . .
C C32 0.3469(2) 0.03720(13) 0.33737(14) 0.0411(7) Uani d 1 . .
C C33 0.5523(2) 0.30039(11) 0.24001(12) 0.0298(6) Uani d 1 . .
C C34 0.5750(2) 0.30439(12) 0.18438(12) 0.0330(6) Uani d 1 . .
C C35 0.6602(2) 0.31347(13) 0.16862(13) 0.0389(7) Uani d 1 . .
H H35 0.6751 0.3157 0.1308 0.047 Uiso calc 1 . .
C C36 0.7234(2) 0.31929(14) 0.20875(15) 0.0426(8) Uani d 1 . .
H H36 0.7819 0.3255 0.1982 0.051 Uiso calc 1 . .
C C37 0.7024(2) 0.31612(14) 0.26365(15) 0.0404(8) Uani d 1 . .
H H37 0.7461 0.3203 0.2909 0.048 Uiso calc 1 . .
C C38 0.6166(2) 0.30675(13) 0.27920(13) 0.0370(7) Uani d 1 . .
H H38 0.6022 0.3047 0.3171 0.044 Uiso calc 1 . .
O O1 0.50746(15) 0.29602(10) 0.14863(9) 0.0425(5) Uani d 1 . .
C C39 0.5211(2) 0.30663(14) 0.09100(13) 0.0425(7) Uani d 1 . .
H H39A 0.5679 0.2835 0.0763 0.051 Uiso calc 1 . .
H H39B 0.5375 0.3446 0.0853 0.051 Uiso calc 1 . .
C C40 0.4359(2) 0.29438(15) 0.06273(13) 0.0437(8) Uani d 1 . .
H H40A 0.4455 0.2933 0.0225 0.052 Uiso calc 1 . .
H H40B 0.4158 0.2585 0.0744 0.052 Uiso calc 1 . .
O O2 0.37005(18) 0.33245(10) 0.07449(11) 0.0511(6) Uani d 1 . .
C C41 0.3192(3) 0.32122(17) 0.12233(17) 0.0572(10) Uani d 1 . .
H H41A 0.2766 0.3504 0.1274 0.069 Uiso calc 1 . .
H H41B 0.3579 0.3211 0.1549 0.069 Uiso calc 1 . .
C C42 0.2724(2) 0.26985(19) 0.12020(15) 0.0516(9) Uani d 1 . .
C C43 0.2349(3) 0.22824(19) 0.12060(15) 0.0537(10) Uani d 1 . .
C C44 0.1872(3) 0.17769(18) 0.12289(17) 0.0567(10) Uani d 1 . .
H H44A 0.2293 0.1482 0.1282 0.068 Uiso calc 1 . .
H H44B 0.1487 0.1784 0.1554 0.068 Uiso calc 1 . .
O O3 0.13625(19) 0.16618(11) 0.07557(11) 0.0546(7) Uani d 1 . .
C C45 0.0686(3) 0.20342(16) 0.06519(14) 0.0501(9) Uani d 1 . .
H H45A 0.0590 0.2056 0.0250 0.060 Uiso calc 1 . .
H H45B 0.0874 0.2392 0.0779 0.060 Uiso calc 1 . .
C C46 -0.0155(2) 0.18981(15) 0.09243(13) 0.0434(8) Uani d 1 . .
H H46A -0.0617 0.2145 0.0800 0.052 Uiso calc 1 . .
H H46B -0.0329 0.1527 0.0831 0.052 Uiso calc 1 . .
O O4 -0.00242(17) 0.19490(12) 0.15017(9) 0.0495(6) Uani d 1 . .
C C47 -0.0711(2) 0.19042(13) 0.18528(13) 0.0345(7) Uani d 1 . .
C C48 -0.0520(2) 0.19920(11) 0.24058(12) 0.0304(6) Uani d 1 . .
C C49 -0.1191(2) 0.19650(13) 0.27843(13) 0.0369(7) Uani d 1 . .
H H49 -0.1071 0.2034 0.3161 0.044 Uiso calc 1 . .
C C50 -0.2035(2) 0.18396(14) 0.26289(16) 0.0431(8) Uani d 1 . .
H H50 -0.2484 0.1817 0.2895 0.052 Uiso calc 1 . .
C C51 -0.2204(2) 0.17487(14) 0.20814(15) 0.0420(8) Uani d 1 . .
H H51 -0.2779 0.1666 0.1969 0.050 Uiso calc 1 . .
C C52 -0.1556(2) 0.17752(14) 0.16936(14) 0.0420(8) Uani d 1 . .
H H52 -0.1683 0.1706 0.1318 0.050 Uiso calc 1 . .
Ni Ni2 0.74995(3) 0.25519(2) 0.41082(2) 0.02937(8) Uani d 1 . .
N N61 0.86334(16) 0.28973(10) 0.40890(10) 0.0322(5) Uani d 1 . .
N N62 0.69334(17) 0.32495(10) 0.41138(11) 0.0321(5) Uani d 1 . .
N N63 0.63757(17) 0.22047(10) 0.41061(10) 0.0328(5) Uani d 1 . .
N N64 0.80643(16) 0.18579(10) 0.41152(11) 0.0319(5) Uani d 1 . .
C C61 0.9442(2) 0.26678(13) 0.41747(12) 0.0338(6) Uani d 1 . .
C C62 1.0102(2) 0.30699(13) 0.41504(14) 0.0402(7) Uani d 1 . .
H H62 1.0705 0.3016 0.4208 0.048 Uiso calc 1 . .
C C63 0.9715(2) 0.35343(13) 0.40313(15) 0.0408(7) Uani d 1 . .
H H63 0.9995 0.3868 0.3972 0.049 Uiso calc 1 . .
C C64 0.8795(2) 0.34357(12) 0.40094(13) 0.0375(7) Uani d 1 . .
C C65 0.8191(2) 0.38379(13) 0.39767(13) 0.0376(7) Uani d 1 . .
C C66 0.7308(2) 0.37489(12) 0.40373(13) 0.0365(7) Uani d 1 . .
C C67 0.6674(2) 0.41587(13) 0.40759(14) 0.0407(7) Uani d 1 . .
H H67 0.6772 0.4532 0.4029 0.049 Uiso calc 1 . .
C C68 0.5908(2) 0.39235(13) 0.41910(14) 0.0397(7) Uani d 1 . .
H H68 0.5367 0.4097 0.4247 0.048 Uiso calc 1 . .
C C69 0.6074(2) 0.33578(12) 0.42124(12) 0.0314(6) Uani d 1 . .
C C70 0.5422(2) 0.29788(12) 0.42735(11) 0.0312(6) Uani d 1 . .
C C71 0.5567(2) 0.24356(12) 0.41900(12) 0.0311(6) Uani d 1 . .
C C72 0.4895(2) 0.20382(13) 0.41669(13) 0.0365(7) Uani d 1 . .
H H72 0.4291 0.2096 0.4215 0.044 Uiso calc 1 . .
C C73 0.5285(2) 0.15698(13) 0.40640(14) 0.0401(7) Uani d 1 . .
H H73 0.5006 0.1234 0.4014 0.048 Uiso calc 1 . .
C C74 0.6200(2) 0.16659(12) 0.40428(12) 0.0327(6) Uani d 1 . .
C C75 0.6808(2) 0.12639(12) 0.40166(13) 0.0360(7) Uani d 1 . .
C C76 0.7691(2) 0.13553(12) 0.40637(13) 0.0339(6) Uani d 1 . .
C C77 0.8325(2) 0.09441(13) 0.41019(15) 0.0442(8) Uani d 1 . .
H H77 0.8226 0.0570 0.4067 0.053 Uiso calc 1 . .
C C78 0.9089(2) 0.11825(13) 0.41956(14) 0.0403(7) Uani d 1 . .
H H78 0.9629 0.1006 0.4250 0.048 Uiso calc 1 . .
C C79 0.8949(2) 0.17514(12) 0.42001(13) 0.0334(7) Uani d 1 . .
C C80 0.9587(2) 0.21276(13) 0.42617(12) 0.0338(7) Uani d 1 . .
C C81 0.8505(2) 0.43988(13) 0.39072(17) 0.0479(8) Uani d 1 . .
C C82 0.8732(3) 0.47116(18) 0.4364(2) 0.0709(13) Uani d 1 . .
C C83 0.9044(3) 0.5245(2) 0.4290(3) 0.093(2) Uani d 1 . .
H H83 0.9179 0.5459 0.4602 0.112 Uiso calc 1 . .
C C84 0.9149(3) 0.5447(2) 0.3776(4) 0.096(2) Uani d 1 . .
H H84 0.9360 0.5802 0.3730 0.115 Uiso calc 1 . .
C C85 0.8955(3) 0.51460(19) 0.3328(3) 0.0830(18) Uani d 1 . .
H H85 0.9038 0.5288 0.2969 0.100 Uiso calc 1 . .
C C86 0.8634(2) 0.46299(15) 0.33940(19) 0.0545(10) Uani d 1 . .
Cl Cl61 0.86279(11) 0.44509(7) 0.50187(6) 0.1077(6) Uani d 1 . .
Cl Cl62 0.83801(7) 0.42722(5) 0.28087(4) 0.0621(3) Uani d 1 . .
C C87 0.6497(2) 0.06951(13) 0.40201(14) 0.0401(7) Uani d 1 . .
C C88 0.6306(3) 0.04335(15) 0.45143(16) 0.0519(9) Uani d 1 . .
C C89 0.6025(3) -0.00944(16) 0.4535(2) 0.0643(11) Uani d 1 . .
H H89 0.5908 -0.0261 0.4878 0.077 Uiso calc 1 . .
C C90 0.5920(3) -0.03670(16) 0.4059(2) 0.0674(12) Uani d 1 . .
H H90 0.5735 -0.0730 0.4071 0.081 Uiso calc 1 . .
C C91 0.6075(3) -0.01304(16) 0.35588(19) 0.0585(10) Uani d 1 . .
H H91 0.5981 -0.0324 0.3227 0.070 Uiso calc 1 . .
C C92 0.6371(2) 0.03964(14) 0.35427(16) 0.0463(8) Uani d 1 . .
Cl Cl63 0.64172(10) 0.07876(5) 0.51284(4) 0.0785(4) Uani d 1 . .
Cl Cl64 0.65929(7) 0.06863(4) 0.29109(4) 0.0528(2) Uani d 1 . .
C C93 0.4529(2) 0.31578(12) 0.44239(12) 0.0335(6) Uani d 1 . .
C C94 0.4346(2) 0.33259(13) 0.49596(13) 0.0382(7) Uani d 1 . .
C C95 0.3510(2) 0.34853(15) 0.51069(14) 0.0480(8) Uani d 1 . .
H H95 0.3396 0.3608 0.5470 0.058 Uiso calc 1 . .
C C96 0.2854(2) 0.34647(17) 0.47275(16) 0.0531(9) Uani d 1 . .
H H96 0.2285 0.3574 0.4829 0.064 Uiso calc 1 . .
C C97 0.3011(2) 0.32867(17) 0.41970(16) 0.0503(9) Uani d 1 . .
H H97 0.2550 0.3265 0.3939 0.060 Uiso calc 1 . .
C C98 0.3843(2) 0.31399(15) 0.40444(14) 0.0435(8) Uani d 1 . .
H H98 0.3951 0.3025 0.3678 0.052 Uiso calc 1 . .
O O61 0.50317(16) 0.33018(10) 0.53182(9) 0.0435(5) Uani d 1 . .
C C99 0.4936(3) 0.35286(15) 0.58540(13) 0.0472(8) Uani d 1 . .
H H99A 0.4428 0.3369 0.6042 0.057 Uiso calc 1 . .
H H99B 0.4844 0.3920 0.5826 0.057 Uiso calc 1 . .
C C100 0.5745(3) 0.34145(17) 0.61745(14) 0.0529(9) Uani d 1 . .
H H10A 0.5628 0.3490 0.6567 0.064 Uiso calc 1 . .
H H10B 0.5876 0.3028 0.6142 0.064 Uiso calc 1 . .
O O62 0.64926(18) 0.37071(11) 0.60145(10) 0.0548(6) Uani d 1 . .
C C101 0.6892(2) 0.35283(17) 0.55170(15) 0.0539(9) Uani d 1 . .
H H10C 0.7373 0.3776 0.5426 0.065 Uiso calc 1 . .
H H10D 0.6460 0.3551 0.5216 0.065 Uiso calc 1 . .
C C102 0.7233(3) 0.29830(18) 0.55357(14) 0.0506(9) Uani d 1 . .
C C103 0.7572(3) 0.25520(17) 0.55301(12) 0.0481(8) Uani d 1 . .
C C104 0.8004(3) 0.20284(18) 0.55069(16) 0.0569(10) Uani d 1 . .
H H10E 0.7564 0.1742 0.5467 0.068 Uiso calc 1 . .
H H10F 0.8393 0.2015 0.5183 0.068 Uiso calc 1 . .
O O63 0.84946(18) 0.19428(11) 0.59966(10) 0.0555(6) Uani d 1 . .
C C105 0.8953(3) 0.14528(16) 0.59992(17) 0.0605(10) Uani d 1 . .
H H10G 0.8657 0.1197 0.5751 0.073 Uiso calc 1 . .
H H10H 0.8941 0.1301 0.6375 0.073 Uiso calc 1 . .
C C106 0.9897(3) 0.15148(16) 0.58159(14) 0.0528(9) Uani d 1 . .
H H10I 1.0208 0.1767 0.6060 0.063 Uiso calc 1 . .
H H10J 1.0198 0.1165 0.5825 0.063 Uiso calc 1 . .
O O64 0.98647(17) 0.17174(11) 0.52699(10) 0.0487(6) Uani d 1 . .
C C107 1.0597(2) 0.17434(13) 0.49578(13) 0.0378(7) Uani d 1 . .
C C108 1.0480(2) 0.19463(12) 0.44234(12) 0.0339(6) Uani d 1 . .
C C109 1.1185(2) 0.19931(14) 0.40815(14) 0.0413(7) Uani d 1 . .
H H109 1.1107 0.2131 0.3720 0.050 Uiso calc 1 . .
C C110 1.2012(2) 0.18436(16) 0.42528(17) 0.0504(9) Uani d 1 . .
H H110 1.2492 0.1869 0.4010 0.061 Uiso calc 1 . .
C C111 1.2117(2) 0.16596(16) 0.47788(15) 0.0495(9) Uani d 1 . .
H H111 1.2682 0.1569 0.4905 0.059 Uiso calc 1 . .
C C112 1.1416(2) 0.16026(15) 0.51333(14) 0.0464(8) Uani d 1 . .
H H112 1.1501 0.1467 0.5495 0.056 Uiso calc 1 . .
C C121 0.6253(4) -0.0022(2) 0.1057(2) 0.0868(15) Uani d 1 . .
H H20A 0.6495 -0.0380 0.1141 0.104 Uiso calc 1 . .
H H20B 0.6708 0.0247 0.1138 0.104 Uiso calc 1 . .
Cl Cl21 0.53812(9) 0.00932(6) 0.14749(8) 0.0973(5) Uani d 1 . .
Cl Cl22 0.59952(18) 0.00087(8) 0.03701(8) 0.1307(7) Uani d 1 . .
C C122 0.1203(4) 0.4725(3) -0.0727(3) 0.136(3) Uani d 1 . .
H H20C 0.1213 0.4334 -0.0793 0.163 Uiso calc 0.5 A 1
H H20D 0.1788 0.4866 -0.0813 0.163 Uiso calc 0.5 A 1
H H20E 0.0923 0.4401 -0.0574 0.163 Uiso calc 0.5 B 2
H H20F 0.1695 0.4599 -0.0955 0.163 Uiso calc 0.5 B 2
Cl Cl23 0.04703(11) 0.50107(6) -0.11682(8) 0.1000(5) Uani d 1 . .
Cl Cl24 0.0995(5) 0.4835(2) -0.0065(3) 0.166(2) Uani d 0.5 C 1
Cl Cl25 0.1621(4) 0.5047(2) -0.0210(2) 0.156(2) Uani d 0.5 C 2

loop_
_atom_site_aniso_label
_atom_site_aniso_U_11
_atom_site_aniso_U_22
_atom_site_aniso_U_33
_atom_site_aniso_U_12
_atom_site_aniso_U_13
_atom_site_aniso_U_23
Ni1 0.02661(14) 0.02566(15) 0.02813(14) -0.00067(13) 0.0002(2) 0.00006(14)
N1 0.0305(13) 0.0282(12) 0.0321(12) -0.0028(10) -0.0010(10) -0.0006(10)
N2 0.0315(13) 0.0299(12) 0.0291(12) 0.0012(10) -0.0012(10) 0.0010(10)
N3 0.0344(14) 0.0287(12) 0.0294(11) -0.0041(10) -0.0002(11) 0.0019(10)
N4 0.0278(13) 0.0297(12) 0.0279(11) 0.0011(10) 0.0012(10) -0.0003(9)
C1 0.0278(15) 0.0293(15) 0.0354(15) -0.0002(12) -0.0030(12) 0.0020(12)
C2 0.0302(16) 0.0356(16) 0.058(2) 0.0035(14) -0.0041(15) 0.0017(14)
C3 0.0319(16) 0.0302(15) 0.066(2) 0.0035(13) -0.0055(16) -0.0006(15)
C4 0.0314(16) 0.0296(15) 0.0453(16) 0.0030(12) 0.0007(14) 0.0005(13)
C5 0.0325(16) 0.0279(14) 0.0393(15) 0.0008(12) -0.0012(13) 0.0010(12)
C6 0.0340(16) 0.0234(13) 0.0359(15) -0.0006(11) 0.0004(12) -0.0023(11)
C7 0.0357(16) 0.0286(14) 0.0460(16) -0.0025(12) 0.0010(14) -0.0012(13)
C8 0.0309(15) 0.0325(15) 0.0430(16) -0.0046(12) 0.0009(13) 0.0014(13)
C9 0.0301(15) 0.0299(14) 0.0287(14) -0.0028(12) -0.0002(12) 0.0002(11)
C10 0.0309(15) 0.0313(15) 0.0258(13) -0.0003(12) -0.0020(12) 0.0003(11)
C11 0.0279(14) 0.0314(15) 0.0308(14) -0.0003(12) 0.0019(11) 0.0014(12)
C12 0.0259(14) 0.0381(16) 0.0399(17) 0.0007(13) 0.0005(12) -0.0021(13)
C13 0.0359(17) 0.0301(14) 0.0446(16) 0.0041(13) 0.0005(14) 0.0016(13)
C14 0.0333(16) 0.0276(14) 0.0335(14) 0.0024(12) -0.0019(12) 0.0021(11)
C15 0.0328(16) 0.0285(14) 0.0347(15) 0.0024(12) -0.0005(12) -0.0009(11)
C16 0.0315(15) 0.0252(14) 0.0390(16) -0.0028(11) 0.0001(12) 0.0019(11)
C17 0.0366(16) 0.0280(14) 0.0518(18) -0.0033(13) -0.0004(14) 0.0050(13)
C18 0.0328(16) 0.0334(16) 0.0488(18) -0.0043(13) -0.0018(14) 0.0000(13)
C19 0.0284(15) 0.0294(14) 0.0288(13) -0.0019(11) -0.0017(12) -0.0013(11)
C20 0.0297(15) 0.0329(15) 0.0278(14) -0.0021(12) -0.0040(12) -0.0013(11)
C21 0.0276(15) 0.0288(14) 0.0567(18) 0.0006(12) -0.0040(14) -0.0033(13)
C22 0.0386(17) 0.0334(16) 0.0546(19) 0.0008(13) -0.0011(15) 0.0027(14)
C23 0.0431(19) 0.0325(16) 0.072(2) 0.0043(14) -0.0094(17) 0.0068(16)
C24 0.0426(19) 0.0292(16) 0.077(3) 0.0029(14) -0.0109(18) -0.0012(16)
C25 0.0401(18) 0.0380(18) 0.067(2) 0.0024(15) -0.0075(17) -0.0158(16)
C26 0.0321(16) 0.0386(17) 0.0528(18) 0.0007(13) -0.0051(14) -0.0039(14)
Cl1 0.0684(6) 0.0511(5) 0.0494(5) 0.0118(5) -0.0030(4) 0.0009(4)
Cl2 0.0534(5) 0.0487(5) 0.0495(4) 0.0010(4) -0.0011(4) -0.0020(4)
C27 0.0292(16) 0.0316(15) 0.0488(16) 0.0001(12) 0.0006(13) 0.0025(13)
C28 0.0373(16) 0.0344(16) 0.0510(18) 0.0019(13) 0.0018(15) 0.0009(14)
C29 0.0429(19) 0.0334(16) 0.071(2) 0.0035(14) 0.0082(17) -0.0045(16)
C30 0.049(2) 0.0318(17) 0.077(3) 0.0069(15) 0.0106(19) 0.0086(17)
Cl3 0.0653(6) 0.0467(5) 0.0480(4) 0.0107(4) -0.0017(4) -0.0028(4)
Cl4 0.0551(5) 0.0475(4) 0.0461(4) 0.0000(4) -0.0016(4) 0.0037(3)
C31 0.046(2) 0.0396(19) 0.066(2) 0.0040(16) 0.0001(17) 0.0157(16)
C32 0.0329(16) 0.0379(17) 0.0525(18) 0.0024(14) 0.0012(14) 0.0082(14)
C33 0.0298(15) 0.0282(14) 0.0314(14) -0.0009(12) 0.0037(12) -0.0004(11)
C34 0.0333(16) 0.0344(16) 0.0313(14) -0.0022(12) 0.0000(12) -0.0014(12)
C35 0.0338(16) 0.0464(18) 0.0365(16) 0.0012(14) 0.0070(14) 0.0005(13)
C36 0.0286(16) 0.0511(19) 0.0480(18) -0.0036(14) 0.0036(14) -0.0012(15)
C37 0.0317(17) 0.0500(19) 0.0393(17) -0.0047(14) -0.0020(14) 0.0003(15)
C38 0.0360(17) 0.0445(18) 0.0306(15) -0.0040(14) 0.0000(13) 0.0013(13)
O1 0.0329(12) 0.0675(16) 0.0270(10) -0.0054(11) -0.0021(9) 0.0016(10)
C39 0.048(2) 0.0472(18) 0.0322(15) 0.0010(15) 0.0050(15) 0.0035(14)
C40 0.056(2) 0.0483(19) 0.0273(15) 0.0021(16) -0.0045(14) -0.0037(13)
O2 0.0540(15) 0.0487(14) 0.0504(14) 0.0042(12) -0.0146(12) -0.0012(11)
C41 0.049(2) 0.069(3) 0.053(2) 0.0094(19) -0.0082(19) -0.0172(19)
C42 0.041(2) 0.071(3) 0.0429(19) 0.0092(18) -0.0032(16) -0.0017(19)
C43 0.050(2) 0.070(3) 0.0416(18) 0.013(2) 0.0034(17) 0.0070(18)
C44 0.049(2) 0.068(3) 0.053(2) 0.0103(19) 0.0115(18) 0.0161(19)
O3 0.0610(17) 0.0506(15) 0.0523(15) 0.0058(13) 0.0162(13) -0.0021(11)
C45 0.065(2) 0.055(2) 0.0305(16) 0.0007(18) 0.0058(16) 0.0042(15)
C46 0.051(2) 0.054(2) 0.0262(15) -0.0006(16) -0.0028(15) -0.0007(14)
O4 0.0418(14) 0.0786(18) 0.0282(11) -0.0077(13) -0.0014(10) -0.0043(11)
C47 0.0308(16) 0.0383(17) 0.0344(15) -0.0024(13) -0.0020(13) 0.0025(12)
C48 0.0297(15) 0.0289(14) 0.0326(15) -0.0043(12) -0.0021(12) -0.0003(12)
C49 0.0320(17) 0.0453(18) 0.0334(16) -0.0061(14) -0.0008(13) 0.0008(13)
C50 0.0315(17) 0.052(2) 0.0461(19) -0.0043(15) 0.0019(15) 0.0006(16)
C51 0.0347(17) 0.0436(18) 0.0477(18) -0.0043(14) -0.0104(15) 0.0031(15)
C52 0.0443(19) 0.0436(18) 0.0381(16) -0.0058(15) -0.0129(15) 0.0028(13)
Ni2 0.02890(15) 0.03134(17) 0.02786(15) -0.00095(15) 0.0001(2) -0.00108(14)
N61 0.0312(13) 0.0327(13) 0.0326(12) -0.0005(10) 0.0000(11) -0.0009(10)
N62 0.0325(13) 0.0349(13) 0.0289(12) -0.0015(10) 0.0002(10) -0.0012(10)
N63 0.0357(14) 0.0342(13) 0.0284(11) 0.0024(11) 0.0010(10) -0.0017(10)
N64 0.0288(13) 0.0368(13) 0.0302(12) -0.0035(10) 0.0022(10) -0.0033(10)
C61 0.0360(16) 0.0350(15) 0.0304(15) 0.0020(13) -0.0007(12) -0.0015(13)
C62 0.0319(16) 0.0480(18) 0.0408(17) -0.0061(14) -0.0013(14) -0.0006(14)
C63 0.0314(16) 0.0407(17) 0.0502(18) -0.0052(13) 0.0003(14) 0.0030(15)
C64 0.0389(17) 0.0338(16) 0.0397(16) -0.0069(13) -0.0003(14) 0.0011(13)
C65 0.0329(16) 0.0385(16) 0.0415(16) -0.0069(13) 0.0011(13) -0.0006(13)
C66 0.0408(18) 0.0320(15) 0.0368(15) -0.0020(12) -0.0002(13) -0.0003(12)
C67 0.0411(18) 0.0344(16) 0.0465(17) 0.0024(14) 0.0002(15) -0.0011(14)
C68 0.0412(18) 0.0346(16) 0.0435(17) 0.0047(13) 0.0005(14) 0.0016(13)
C69 0.0310(15) 0.0358(15) 0.0274(14) -0.0033(12) -0.0005(12) 0.0025(11)
C70 0.0347(16) 0.0356(15) 0.0233(13) 0.0030(13) -0.0007(12) 0.0021(11)
C71 0.0293(15) 0.0366(16) 0.0275(14) -0.0024(12) 0.0008(11) 0.0004(11)
C72 0.0335(16) 0.0405(16) 0.0356(16) -0.0030(13) 0.0008(13) -0.0001(13)
C73 0.0381(18) 0.0402(17) 0.0421(17) -0.0102(14) 0.0026(14) -0.0046(14)
C74 0.0340(16) 0.0323(15) 0.0317(14) -0.0025(12) 0.0027(12) -0.0034(12)
C75 0.0418(18) 0.0320(15) 0.0343(15) -0.0072(13) 0.0016(13) -0.0031(12)
C76 0.0347(16) 0.0313(14) 0.0357(14) -0.0011(12) 0.0006(13) -0.0046(12)
C77 0.0468(19) 0.0352(16) 0.0505(18) 0.0013(15) 0.0010(16) -0.0064(15)
C78 0.0359(17) 0.0380(17) 0.0468(18) 0.0072(13) -0.0027(14) -0.0063(14)
C79 0.0335(16) 0.0338(15) 0.0329(15) 0.0060(12) -0.0029(13) -0.0024(12)
C80 0.0284(15) 0.0452(18) 0.0278(14) 0.0036(13) 0.0007(12) -0.0042(12)
C81 0.0377(18) 0.0328(16) 0.073(2) -0.0032(14) 0.0032(17) -0.0038(16)
C82 0.062(3) 0.058(3) 0.094(3) -0.016(2) 0.011(2) -0.029(2)
C83 0.063(3) 0.062(3) 0.155(6) -0.017(2) 0.010(3) -0.048(4)
C84 0.062(3) 0.040(2) 0.185(7) -0.009(2) 0.004(4) 0.011(4)
C85 0.049(2) 0.045(2) 0.155(5) -0.010(2) -0.009(3) 0.040(3)
C86 0.0291(17) 0.0399(19) 0.095(3) 0.0001(15) 0.0008(17) 0.0198(19)
Cl61 0.1178(12) 0.1310(13) 0.0743(8) -0.0583(10) 0.0131(8) -0.0466(8)
Cl62 0.0474(5) 0.0732(6) 0.0657(6) -0.0015(5) -0.0021(5) 0.0268(5)
C87 0.0345(16) 0.0360(16) 0.0499(17) -0.0016(13) 0.0028(14) -0.0038(14)
C88 0.059(2) 0.0389(18) 0.058(2) -0.0084(16) 0.0038(18) 0.0048(16)
C89 0.071(3) 0.038(2) 0.084(3) -0.0072(19) 0.008(2) 0.008(2)
C90 0.058(2) 0.0344(19) 0.110(4) -0.0024(17) 0.011(3) -0.002(2)
C91 0.054(2) 0.042(2) 0.079(3) -0.0036(18) 0.004(2) -0.021(2)
C92 0.0424(19) 0.0413(18) 0.055(2) -0.0025(15) 0.0037(16) -0.0112(15)
Cl63 0.1201(10) 0.0691(7) 0.0464(5) -0.0251(7) 0.0126(6) 0.0033(5)
Cl64 0.0492(5) 0.0602(5) 0.0489(4) 0.0002(4) -0.0006(4) -0.0139(4)
C93 0.0306(15) 0.0367(16) 0.0331(15) -0.0004(12) 0.0019(13) 0.0045(12)
C94 0.0364(17) 0.0439(17) 0.0342(15) 0.0041(14) -0.0026(13) 0.0020(13)
C95 0.0433(19) 0.060(2) 0.0409(17) 0.0122(16) 0.0105(15) 0.0013(15)
C96 0.0353(18) 0.071(3) 0.053(2) 0.0118(17) 0.0043(16) 0.0078(18)
C97 0.0353(18) 0.069(2) 0.047(2) 0.0100(16) -0.0017(15) 0.0061(18)
C98 0.0418(18) 0.057(2) 0.0311(15) 0.0029(16) -0.0049(14) 0.0085(14)
O61 0.0384(12) 0.0593(14) 0.0327(11) 0.0041(11) 0.0005(10) -0.0058(10)
C99 0.054(2) 0.056(2) 0.0310(16) 0.0037(17) 0.0045(15) -0.0089(15)
C100 0.057(2) 0.066(2) 0.0358(17) -0.0009(19) -0.0016(16) -0.0014(16)
O62 0.0592(15) 0.0583(15) 0.0471(13) -0.0015(13) -0.0071(12) -0.0010(11)
C101 0.0447(18) 0.069(2) 0.0479(19) -0.0006(18) -0.0045(16) 0.0073(18)
C102 0.046(2) 0.070(3) 0.0358(17) -0.0089(18) -0.0041(15) 0.0017(17)
C103 0.0443(18) 0.066(2) 0.0344(14) -0.0081(18) 0.0029(17) -0.0016(16)
C104 0.055(2) 0.074(3) 0.0412(19) -0.007(2) 0.0041(17) -0.0115(18)
O63 0.0660(16) 0.0584(15) 0.0421(12) 0.0038(13) 0.0105(12) -0.0004(11)
C105 0.079(3) 0.053(2) 0.050(2) 0.010(2) 0.018(2) 0.0134(17)
C106 0.066(2) 0.059(2) 0.0336(17) 0.0074(19) 0.0075(16) 0.0084(15)
O64 0.0436(14) 0.0672(16) 0.0354(12) 0.0093(12) 0.0052(10) 0.0085(11)
C107 0.0373(17) 0.0414(17) 0.0347(16) 0.0047(14) -0.0015(13) -0.0036(13)
C108 0.0306(15) 0.0394(16) 0.0316(15) 0.0042(13) -0.0020(12) -0.0037(12)
C109 0.0353(17) 0.054(2) 0.0349(16) 0.0054(14) -0.0027(14) -0.0060(14)
C110 0.0337(18) 0.066(2) 0.052(2) 0.0043(16) 0.0013(15) -0.0114(17)
C111 0.0388(18) 0.060(2) 0.050(2) 0.0091(16) -0.0118(16) -0.0092(17)
C112 0.045(2) 0.056(2) 0.0381(16) 0.0104(16) -0.0074(15) -0.0026(15)
C121 0.074(3) 0.090(4) 0.096(4) 0.009(3) 0.000(3) 0.020(3)
Cl21 0.0762(8) 0.0775(8) 0.1383(12) 0.0179(7) 0.0173(9) 0.0356(9)
Cl22 0.189(2) 0.1036(12) 0.0993(11) -0.0046(13) -0.0029(13) 0.0029(10)
C122 0.061(3) 0.141(6) 0.206(7) 0.017(4) -0.023(4) -0.079(6)
Cl23 0.1019(10) 0.0642(7) 0.1339(13) 0.0049(7) 0.0046(10) -0.0104(8)
Cl24 0.209(6) 0.115(4) 0.175(4) 0.014(4) -0.057(5) -0.055(3)
Cl25 0.179(5) 0.119(3) 0.170(4) -0.005(3) -0.054(4) -0.063(3)

loop_
_atom_type_symbol
_atom_type_description
_atom_type_scat_dispersion_real
_atom_type_scat_dispersion_imag
_atom_type_scat_source
C C 0.0033 0.0016 'International Tables Vol C Tables 4.2.6.8 and 6.1.1.4'
H H 0.0000 0.0000 'International Tables Vol C Tables 4.2.6.8 and 6.1.1.4'
N N 0.0061 0.0033 'International Tables Vol C Tables 4.2.6.8 and 6.1.1.4'
O O 0.0106 0.0060 'International Tables Vol C Tables 4.2.6.8 and 6.1.1.4'
Cl Cl 0.1484 0.1585 'International Tables Vol C Tables 4.2.6.8 and 6.1.1.4'
Ni Ni 0.3393 1.1124 'International Tables Vol C Tables 4.2.6.8 and 6.1.1.4'

loop_
_geom_angle_atom_site_label_1
_geom_angle_atom_site_label_2
_geom_angle_atom_site_label_3
_geom_angle
_geom_angle_publ_flag
N4 Ni1 N2 177.92(9) y
N4 Ni1 N1 90.12(10) y
N2 Ni1 N1 89.82(10) y
N4 Ni1 N3 89.77(10) y
N2 Ni1 N3 90.35(10) y
N1 Ni1 N3 178.43(9) y
C4 N1 C1 105.0(2) ?
C4 N1 Ni1 127.8(2) ?
C1 N1 Ni1 127.05(19) ?
C6 N2 C9 104.2(2) ?
C6 N2 Ni1 128.0(2) ?
C9 N2 Ni1 127.8(2) ?
C14 N3 C11 104.6(2) ?
C14 N3 Ni1 128.1(2) ?
C11 N3 Ni1 127.12(19) ?
C16 N4 C19 104.5(2) ?
C16 N4 Ni1 128.0(2) ?
C19 N4 Ni1 127.5(2) ?
C20 C1 N1 125.7(3) ?
C20 C1 C2 123.9(3) ?
N1 C1 C2 110.1(3) ?
C3 C2 C1 107.3(3) ?
C3 C2 H2 126.4 ?
C1 C2 H2 126.4 ?
C2 C3 C4 107.2(3) ?
C2 C3 H3 126.4 ?
C4 C3 H3 126.4 ?
C5 C4 N1 125.8(3) ?
C5 C4 C3 123.8(3) ?
N1 C4 C3 110.3(3) ?
C4 C5 C6 122.7(3) ?
C4 C5 C21 118.7(3) ?
C6 C5 C21 118.3(3) ?
N2 C6 C5 124.9(3) ?
N2 C6 C7 111.2(3) ?
C5 C6 C7 123.5(3) ?
C8 C7 C6 106.2(3) ?
C8 C7 H7 126.9 ?
C6 C7 H7 126.9 ?
C7 C8 C9 107.9(3) ?
C7 C8 H8 126.0 ?
C9 C8 H8 126.0 ?
C10 C9 N2 125.1(3) ?
C10 C9 C8 124.5(3) ?
N2 C9 C8 110.5(3) ?
C11 C10 C9 122.5(3) ?
C11 C10 C33 117.4(3) ?
C9 C10 C33 120.1(3) ?
C10 C11 N3 125.7(3) ?
C10 C11 C12 124.1(3) ?
N3 C11 C12 110.1(3) ?
C13 C12 C11 107.6(3) ?
C13 C12 H12 126.2 ?
C11 C12 H12 126.2 ?
C12 C13 C14 107.2(3) ?
C12 C13 H13 126.4 ?
C14 C13 H13 126.4 ?
C15 C14 N3 125.5(3) ?
C15 C14 C13 124.0(3) ?
N3 C14 C13 110.5(3) ?
C14 C15 C16 122.7(3) ?
C14 C15 C27 118.8(3) ?
C16 C15 C27 118.1(3) ?
C15 C16 N4 125.0(3) ?
C15 C16 C17 124.3(3) ?
N4 C16 C17 110.4(3) ?
C18 C17 C16 107.6(3) ?
C18 C17 H17 126.2 ?
C16 C17 H17 126.2 ?
C17 C18 C19 107.1(3) ?
C17 C18 H18 126.4 ?
C19 C18 H18 126.4 ?
C20 C19 N4 125.5(3) ?
C20 C19 C18 124.3(3) ?
N4 C19 C18 110.2(3) ?
C1 C20 C19 122.4(3) ?
C1 C20 C48 118.4(3) ?
C19 C20 C48 119.2(3) ?
C26 C21 C22 116.0(3) ?
C26 C21 C5 122.5(3) ?
C22 C21 C5 121.6(3) ?
C21 C22 C23 122.3(3) ?
C21 C22 Cl1 119.8(2) ?
C23 C22 Cl1 117.9(3) ?
C24 C23 C22 119.0(3) ?
C24 C23 H23 120.5 ?
C22 C23 H23 120.5 ?
C23 C24 C25 120.7(3) ?
C23 C24 H24 119.7 ?
C25 C24 H24 119.7 ?
C26 C25 C24 119.3(3) ?
C26 C25 H25 120.4 ?
C24 C25 H25 120.4 ?
C25 C26 C21 122.8(3) ?
C25 C26 Cl2 117.9(3) ?
C21 C26 Cl2 119.3(3) ?
C32 C27 C28 115.7(3) ?
C32 C27 C15 122.7(3) ?
C28 C27 C15 121.6(3) ?
C29 C28 C27 122.9(3) ?
C29 C28 Cl3 117.9(3) ?
C27 C28 Cl3 119.2(2) ?
C30 C29 C28 119.1(3) ?
C30 C29 H29 120.5 ?
C28 C29 H29 120.5 ?
C29 C30 C31 120.7(3) ?
C29 C30 H30 119.7 ?
C31 C30 H30 119.7 ?
C30 C31 C32 118.7(3) ?
C30 C31 H31 120.6 ?
C32 C31 H31 120.6 ?
C27 C32 C31 122.9(3) ?
C27 C32 Cl4 119.0(2) ?
C31 C32 Cl4 118.1(3) ?
C38 C33 C34 118.5(3) ?
C38 C33 C10 122.6(3) ?
C34 C33 C10 118.8(3) ?
O1 C34 C35 124.6(3) ?
O1 C34 C33 114.3(3) ?
C35 C34 C33 121.0(3) ?
C36 C35 C34 119.2(3) ?
C36 C35 H35 120.4 ?
C34 C35 H35 120.4 ?
C37 C36 C35 120.7(3) ?
C37 C36 H36 119.6 ?
C35 C36 H36 119.6 ?
C36 C37 C38 119.8(3) ?
C36 C37 H37 120.1 ?
C38 C37 H37 120.1 ?
C33 C38 C37 120.8(3) ?
C33 C38 H38 119.6 ?
C37 C38 H38 119.6 ?
C34 O1 C39 118.5(3) ?
O1 C39 C40 106.1(3) ?
O1 C39 H39A 110.5 ?
C40 C39 H39A 110.5 ?
O1 C39 H39B 110.5 ?
C40 C39 H39B 110.5 ?
H39A C39 H39B 108.7 ?
O2 C40 C39 113.2(3) ?
O2 C40 H40A 108.9 ?
C39 C40 H40A 108.9 ?
O2 C40 H40B 108.9 ?
C39 C40 H40B 108.9 ?
H40A C40 H40B 107.7 ?
C40 O2 C41 115.1(3) ?
O2 C41 C42 114.3(3) ?
O2 C41 H41A 108.7 ?
C42 C41 H41A 108.7 ?
O2 C41 H41B 108.7 ?
C42 C41 H41B 108.7 ?
H41A C41 H41B 107.6 ?
C43 C42 C41 177.5(4) ?
C42 C43 C44 178.0(5) ?
O3 C44 C43 114.9(3) ?
O3 C44 H44A 108.5 ?
C43 C44 H44A 108.5 ?
O3 C44 H44B 108.5 ?
C43 C44 H44B 108.5 ?
H44A C44 H44B 107.5 ?
C45 O3 C44 114.7(3) ?
O3 C45 C46 114.2(3) ?
O3 C45 H45A 108.7 ?
C46 C45 H45A 108.7 ?
O3 C45 H45B 108.7 ?
C46 C45 H45B 108.7 ?
H45A C45 H45B 107.6 ?
O4 C46 C45 107.1(3) ?
O4 C46 H46A 110.3 ?
C45 C46 H46A 110.3 ?
O4 C46 H46B 110.3 ?
C45 C46 H46B 110.3 ?
H46A C46 H46B 108.5 ?
C47 O4 C46 120.0(3) ?
O4 C47 C48 115.3(3) ?
O4 C47 C52 124.7(3) ?
C48 C47 C52 120.0(3) ?
C49 C48 C47 118.4(3) ?
C49 C48 C20 123.0(3) ?
C47 C48 C20 118.4(3) ?
C48 C49 C50 121.9(3) ?
C48 C49 H49 119.0 ?
C50 C49 H49 119.0 ?
C51 C50 C49 118.5(3) ?
C51 C50 H50 120.7 ?
C49 C50 H50 120.7 ?
C50 C51 C52 121.1(3) ?
C50 C51 H51 119.4 ?
C52 C51 H51 119.4 ?
C51 C52 C47 120.0(3) ?
C51 C52 H52 120.0 ?
C47 C52 H52 120.0 ?
N63 Ni2 N64 90.11(10) y
N63 Ni2 N62 89.96(11) y
N64 Ni2 N62 179.09(9) y
N63 Ni2 N61 178.44(9) y
N64 Ni2 N61 89.59(10) y
N62 Ni2 N61 90.37(10) y
C64 N61 C61 105.1(3) ?
C64 N61 Ni2 126.6(2) ?
C61 N61 Ni2 128.3(2) ?
C69 N62 C66 104.4(3) ?
C69 N62 Ni2 127.6(2) ?
C66 N62 Ni2 128.1(2) ?
C74 N63 C71 104.1(3) ?
C74 N63 Ni2 127.7(2) ?
C71 N63 Ni2 128.1(2) ?
C76 N64 C79 104.2(2) ?
C76 N64 Ni2 128.5(2) ?
C79 N64 Ni2 127.3(2) ?
C80 C61 N61 124.8(3) ?
C80 C61 C62 125.1(3) ?
N61 C61 C62 110.1(3) ?
C63 C62 C61 107.5(3) ?
C63 C62 H62 126.3 ?
C61 C62 H62 126.3 ?
C62 C63 C64 107.4(3) ?
C62 C63 H63 126.3 ?
C64 C63 H63 126.3 ?
C65 C64 N61 126.8(3) ?
C65 C64 C63 123.0(3) ?
N61 C64 C63 109.8(3) ?
C64 C65 C66 122.9(3) ?
C64 C65 C81 118.3(3) ?
C66 C65 C81 118.8(3) ?
N62 C66 C65 124.5(3) ?
N62 C66 C67 110.7(3) ?
C65 C66 C67 124.6(3) ?
C68 C67 C66 107.6(3) ?
C68 C67 H67 126.2 ?
C66 C67 H67 126.2 ?
C67 C68 C69 106.2(3) ?
C67 C68 H68 126.9 ?
C69 C68 H68 126.9 ?
N62 C69 C70 125.7(3) ?
N62 C69 C68 111.1(3) ?
C70 C69 C68 123.0(3) ?
C69 C70 C71 122.3(3) ?
C69 C70 C93 119.3(3) ?
C71 C70 C93 118.4(3) ?
N63 C71 C70 124.8(3) ?
N63 C71 C72 110.8(3) ?
C70 C71 C72 124.4(3) ?
C73 C72 C71 106.7(3) ?
C73 C72 H72 126.7 ?
C71 C72 H72 126.7 ?
C72 C73 C74 107.6(3) ?
C72 C73 H73 126.2 ?
C74 C73 H73 126.2 ?
C75 C74 N63 125.6(3) ?
C75 C74 C73 123.5(3) ?
N63 C74 C73 110.7(3) ?
C74 C75 C76 123.1(3) ?
C74 C75 C87 118.2(3) ?
C76 C75 C87 118.0(3) ?
N64 C76 C75 124.4(3) ?
N64 C76 C77 111.3(3) ?
C75 C76 C77 124.2(3) ?
C78 C77 C76 107.2(3) ?
C78 C77 H77 126.4 ?
C76 C77 H77 126.4 ?
C77 C78 C79 108.0(3) ?
C77 C78 H78 126.0 ?
C79 C78 H78 126.0 ?
C80 C79 N64 125.7(3) ?
C80 C79 C78 124.9(3) ?
N64 C79 C78 109.4(3) ?
C79 C80 C61 122.4(3) ?
C79 C80 C108 118.7(3) ?
C61 C80 C108 118.8(3) ?
C86 C81 C82 116.4(4) ?
C86 C81 C65 122.6(3) ?
C82 C81 C65 121.0(4) ?
C81 C82 C83 120.3(5) ?
C81 C82 Cl61 119.8(3) ?
C83 C82 Cl61 120.0(4) ?
C84 C83 C82 120.3(5) ?
C84 C83 H83 119.9 ?
C82 C83 H83 119.9 ?
C83 C84 C85 120.4(5) ?
C83 C84 H84 119.8 ?
C85 C84 H84 119.8 ?
C84 C85 C86 119.9(6) ?
C84 C85 H85 120.0 ?
C86 C85 H85 120.0 ?
C81 C86 C85 122.7(5) ?
C81 C86 Cl62 119.6(3) ?
C85 C86 Cl62 117.7(4) ?
C92 C87 C88 115.9(3) ?
C92 C87 C75 123.1(3) ?
C88 C87 C75 121.0(3) ?
C89 C88 C87 122.7(4) ?
C89 C88 Cl63 118.7(3) ?
C87 C88 Cl63 118.6(3) ?
C90 C89 C88 118.9(4) ?
C90 C89 H89 120.5 ?
C88 C89 H89 120.5 ?
C89 C90 C91 121.4(4) ?
C89 C90 H90 119.3 ?
C91 C90 H90 119.3 ?
C90 C91 C92 119.2(4) ?
C90 C91 H91 120.4 ?
C92 C91 H91 120.4 ?
C91 C92 C87 121.8(4) ?
C91 C92 Cl64 119.0(3) ?
C87 C92 Cl64 119.2(3) ?
C94 C93 C98 118.0(3) ?
C94 C93 C70 120.3(3) ?
C98 C93 C70 121.6(3) ?
O61 C94 C95 124.2(3) ?
O61 C94 C93 115.0(3) ?
C95 C94 C93 120.8(3) ?
C96 C95 C94 119.9(3) ?
C96 C95 H95 120.1 ?
C94 C95 H95 120.1 ?
C95 C96 C97 120.6(3) ?
C95 C96 H96 119.7 ?
C97 C96 H96 119.7 ?
C98 C97 C96 119.8(4) ?
C98 C97 H97 120.1 ?
C96 C97 H97 120.1 ?
C97 C98 C93 120.9(3) ?
C97 C98 H98 119.6 ?
C93 C98 H98 119.6 ?
C94 O61 C99 118.8(3) ?
O61 C99 C100 108.2(3) ?
O61 C99 H99A 110.1 ?
C100 C99 H99A 110.1 ?
O61 C99 H99B 110.1 ?
C100 C99 H99B 110.1 ?
H99A C99 H99B 108.4 ?
O62 C100 C99 115.9(3) ?
O62 C100 H10A 108.3 ?
C99 C100 H10A 108.3 ?
O62 C100 H10B 108.3 ?
C99 C100 H10B 108.3 ?
H10A C100 H10B 107.4 ?
C100 O62 C101 114.9(3) ?
O62 C101 C102 114.9(3) ?
O62 C101 H10C 108.6 ?
C102 C101 H10C 108.6 ?
O62 C101 H10D 108.6 ?
C102 C101 H10D 108.6 ?
H10C C101 H10D 107.5 ?
C103 C102 C101 174.6(4) ?
C102 C103 C104 178.1(4) ?
O63 C104 C103 110.0(3) ?
O63 C104 H10E 109.7 ?
C103 C104 H10E 109.7 ?
O63 C104 H10F 109.7 ?
C103 C104 H10F 109.7 ?
H10E C104 H10F 108.2 ?
C105 O63 C104 113.5(3) ?
O63 C105 C106 112.8(3) ?
O63 C105 H10G 109.0 ?
C106 C105 H10G 109.0 ?
O63 C105 H10H 109.0 ?
C106 C105 H10H 109.0 ?
H10G C105 H10H 107.8 ?
O64 C106 C105 106.0(3) ?
O64 C106 H10I 110.5 ?
C105 C106 H10I 110.5 ?
O64 C106 H10J 110.5 ?
C105 C106 H10J 110.5 ?
H10I C106 H10J 108.7 ?
C107 O64 C106 120.6(3) ?
O64 C107 C112 125.1(3) ?
O64 C107 C108 115.2(3) ?
C112 C107 C108 119.7(3) ?
C109 C108 C107 119.2(3) ?
C109 C108 C80 122.8(3) ?
C107 C108 C80 117.9(3) ?
C108 C109 C110 121.4(3) ?
C108 C109 H109 119.3 ?
C110 C109 H109 119.3 ?
C111 C110 C109 118.5(4) ?
C111 C110 H110 120.7 ?
C109 C110 H110 120.7 ?
C110 C111 C112 121.4(3) ?
C110 C111 H111 119.3 ?
C112 C111 H111 119.3 ?
C107 C112 C111 119.6(3) ?
C107 C112 H112 120.2 ?
C111 C112 H112 120.2 ?
Cl21 C121 Cl22 112.8(3) ?
Cl21 C121 H20A 109.0 ?
Cl22 C121 H20A 109.0 ?
Cl21 C121 H20B 109.0 ?
Cl22 C121 H20B 109.0 ?
H20A C121 H20B 107.8 ?
Cl25 C122 Cl23 122.6(5) ?
Cl24 C122 Cl23 114.1(4) ?
Cl24 C122 H20C 108.7 ?
Cl23 C122 H20C 108.7 ?
Cl24 C122 H20D 108.7 ?
Cl23 C122 H20D 108.7 ?
H20C C122 H20D 107.6 ?
Cl25 C122 H20E 106.7 ?
Cl23 C122 H20E 106.7 ?
Cl25 C122 H20F 106.7 ?
Cl23 C122 H20F 106.7 ?
H20E C122 H20F 106.6 ?

loop_
_geom_bond_atom_site_label_1
_geom_bond_atom_site_label_2
_geom_bond_distance
_geom_bond_publ_flag
Ni1 N4 1.937(2) y
Ni1 N2 1.942(2) y
Ni1 N1 1.943(3) y
Ni1 N3 1.946(3) y
N1 C4 1.381(4) ?
N1 C1 1.388(4) ?
N2 C6 1.380(4) ?
N2 C9 1.390(4) ?
N3 C14 1.381(4) ?
N3 C11 1.388(4) ?
N4 C16 1.388(4) ?
N4 C19 1.393(4) ?
C1 C20 1.369(4) ?
C1 C2 1.437(4) ?
C2 C3 1.344(5) ?
C2 H2 0.9500 ?
C3 C4 1.439(5) ?
C3 H3 0.9500 ?
C4 C5 1.367(4) ?
C5 C6 1.383(4) ?
C5 C21 1.498(4) ?
C6 C7 1.432(4) ?
C7 C8 1.347(5) ?
C7 H7 0.9500 ?
C8 C9 1.419(4) ?
C8 H8 0.9500 ?
C9 C10 1.386(4) ?
C10 C11 1.380(4) ?
C10 C33 1.490(4) ?
C11 C12 1.432(4) ?
C12 C13 1.334(5) ?
C12 H12 0.9500 ?
C13 C14 1.434(5) ?
C13 H13 0.9500 ?
C14 C15 1.375(4) ?
C15 C16 1.379(4) ?
C15 C27 1.491(4) ?
C16 C17 1.422(4) ?
C17 C18 1.349(5) ?
C17 H17 0.9500 ?
C18 C19 1.429(4) ?
C18 H18 0.9500 ?
C19 C20 1.374(4) ?
C20 C48 1.489(4) ?
C21 C26 1.393(5) ?
C21 C22 1.394(5) ?
C22 C23 1.397(5) ?
C22 Cl1 1.736(4) ?
C23 C24 1.370(6) ?
C23 H23 0.9500 ?
C24 C25 1.379(5) ?
C24 H24 0.9500 ?
C25 C26 1.377(5) ?
C25 H25 0.9500 ?
C26 Cl2 1.737(4) ?
C27 C32 1.392(5) ?
C27 C28 1.395(5) ?
C28 C29 1.387(5) ?
C28 Cl3 1.734(3) ?
C29 C30 1.375(6) ?
C29 H29 0.9500 ?
C30 C31 1.382(6) ?
C30 H30 0.9500 ?
Cl4 C32 1.740(4) ?
C31 C32 1.392(5) ?
C31 H31 0.9500 ?
C33 C38 1.384(4) ?
C33 C34 1.400(4) ?
C34 O1 1.371(4) ?
C34 C35 1.388(5) ?
C35 C36 1.385(5) ?
C35 H35 0.9500 ?
C36 C37 1.376(5) ?
C36 H36 0.9500 ?
C37 C38 1.395(5) ?
C37 H37 0.9500 ?
C38 H38 0.9500 ?
O1 C39 1.441(4) ?
C39 C40 1.513(5) ?
C39 H39A 0.9900 ?
C39 H39B 0.9900 ?
C40 O2 1.420(4) ?
C40 H40A 0.9900 ?
C40 H40B 0.9900 ?
O2 C41 1.430(5) ?
C41 C42 1.473(6) ?
C41 H41A 0.9900 ?
C41 H41B 0.9900 ?
C42 C43 1.189(5) ?
C43 C44 1.461(6) ?
C44 O3 1.422(5) ?
C44 H44A 0.9900 ?
C44 H44B 0.9900 ?
O3 C45 1.420(5) ?
C45 C46 1.495(5) ?
C45 H45A 0.9900 ?
C45 H45B 0.9900 ?
C46 O4 1.423(4) ?
C46 H46A 0.9900 ?
C46 H46B 0.9900 ?
O4 C47 1.365(4) ?
C47 C48 1.393(4) ?
C47 C52 1.396(5) ?
C48 C49 1.387(4) ?
C49 C50 1.390(5) ?
C49 H49 0.9500 ?
C50 C51 1.375(5) ?
C50 H50 0.9500 ?
C51 C52 1.376(5) ?
C51 H51 0.9500 ?
C52 H52 0.9500 ?
Ni2 N63 1.937(3) y
Ni2 N64 1.939(3) y
Ni2 N62 1.948(3) y
Ni2 N61 1.950(3) y
N61 C64 1.381(4) ?
N61 C61 1.388(4) ?
N62 C69 1.373(4) ?
N62 C66 1.387(4) ?
N63 C74 1.381(4) ?
N63 C71 1.389(4) ?
N64 C76 1.386(4) ?
N64 C79 1.405(4) ?
C61 C80 1.383(4) ?
C61 C62 1.431(5) ?
C62 C63 1.336(5) ?
C62 H62 0.9500 ?
C63 C64 1.440(5) ?
C63 H63 0.9500 ?
C64 C65 1.371(5) ?
C65 C66 1.388(5) ?
C65 C81 1.491(5) ?
C66 C67 1.417(4) ?
C67 C68 1.349(5) ?
C67 H67 0.9500 ?
C68 C69 1.436(4) ?
C68 H68 0.9500 ?
C69 C70 1.388(4) ?
C70 C71 1.389(4) ?
C70 C93 1.494(4) ?
C71 C72 1.435(4) ?
C72 C73 1.339(5) ?
C72 H72 0.9500 ?
C73 C74 1.431(5) ?
C73 H73 0.9500 ?
C74 C75 1.375(5) ?
C75 C76 1.386(5) ?
C75 C87 1.499(4) ?
C76 C77 1.421(5) ?
C77 C78 1.339(5) ?
C77 H77 0.9500 ?
C78 C79 1.436(4) ?
C78 H78 0.9500 ?
C79 C80 1.368(5) ?
C80 C108 1.501(4) ?
C81 C86 1.389(6) ?
C81 C82 1.401(6) ?
C82 C83 1.427(7) ?
C82 Cl61 1.727(6) ?
C83 C84 1.357(9) ?
C83 H83 0.9500 ?
C84 C85 1.358(9) ?
C84 H84 0.9500 ?
C85 C86 1.390(6) ?
C85 H85 0.9500 ?
C86 Cl62 1.724(5) ?
C87 C92 1.393(5) ?
C87 C88 1.399(5) ?
C88 C89 1.388(5) ?
C88 Cl63 1.743(4) ?
C89 C90 1.352(7) ?
C89 H89 0.9500 ?
C90 C91 1.374(7) ?
C90 H90 0.9500 ?
C91 C92 1.393(5) ?
C91 H91 0.9500 ?
C92 Cl64 1.732(4) ?
C93 C94 1.397(4) ?
C93 C98 1.404(4) ?
C94 O61 1.372(4) ?
C94 C95 1.396(5) ?
C95 C96 1.369(5) ?
C95 H95 0.9500 ?
C96 C97 1.386(6) ?
C96 H96 0.9500 ?
C97 C98 1.385(5) ?
C97 H97 0.9500 ?
C98 H98 0.9500 ?
O61 C99 1.428(4) ?
C99 C100 1.497(5) ?
C99 H99A 0.9900 ?
C99 H99B 0.9900 ?
C100 O62 1.420(5) ?
C100 H10A 0.9900 ?
C100 H10B 0.9900 ?
O62 C101 1.429(5) ?
C101 C102 1.460(6) ?
C101 H10C 0.9900 ?
C101 H10D 0.9900 ?
C102 C103 1.197(6) ?
C103 C104 1.468(6) ?
C104 O63 1.426(5) ?
C104 H10E 0.9900 ?
C104 H10F 0.9900 ?
O63 C105 1.413(5) ?
C105 C106 1.529(6) ?
C105 H10G 0.9900 ?
C105 H10H 0.9900 ?
C106 O64 1.421(4) ?
C106 H10I 0.9900 ?
C106 H10J 0.9900 ?
O64 C107 1.363(4) ?
C107 C112 1.378(5) ?
C107 C108 1.406(4) ?
C108 C109 1.374(5) ?
C109 C110 1.391(5) ?
C109 H109 0.9500 ?
C110 C111 1.368(6) ?
C110 H110 0.9500 ?
C111 C112 1.390(5) ?
C111 H111 0.9500 ?
C112 H112 0.9500 ?
C121 Cl21 1.710(6) ?
C121 Cl22 1.718(6) ?
C121 H20A 0.9900 ?
C121 H20B 0.9900 ?
C122 Cl25 1.624(7) ?
C122 Cl24 1.664(9) ?
C122 Cl23 1.712(6) ?
C122 H20C 0.9900 ?
C122 H20D 0.9900 ?
C122 H20E 0.9900 ?
C122 H20F 0.9900 ?

loop_
_geom_hbond_atom_site_label_D
_geom_hbond_atom_site_label_H
_geom_hbond_atom_site_label_A
_geom_hbond_site_symmetry_A
_geom_hbond_distance_DH
_geom_hbond_distance_HA
_geom_hbond_distance_DA
_geom_hbond_angle_DHA
C3 H3 Cl62 1_455 0.95 2.86 3.566(4) 132.1
C13 H13 Cl64 . 0.95 2.89 3.632(3) 135.6
C31 H31 Cl63 3_656 0.95 2.95 3.878(4) 164.8
C41 H41A Cl1 . 0.99 2.94 3.918(4) 169.3
C41 H41B O1 . 0.99 2.39 3.037(5) 121.9
C44 H44A Cl3 . 0.99 2.91 3.867(4) 162.6
C44 H44B O4 . 0.99 2.37 3.029(5) 123.4
C63 H63 Cl2 1_655 0.95 2.87 3.669(3) 142.4
C73 H73 Cl4 . 0.95 2.83 3.639(3) 143.1
C101 H10C Cl61 . 0.99 2.75 3.734(4) 171.8
C101 H10D O61 . 0.99 2.30 2.962(4) 123.2
C104 H10F N64 . 0.99 2.67 3.410(5) 131.5
C104 H10F O64 . 0.99 2.40 3.028(5) 121.0
C121 H20B O62 4_565 0.99 2.65 3.304(7) 123.9
C121 H20A Cl2 2_645 0.99 2.90 3.563(6) 125.2
C122 H20F Cl4 4_565 0.99 2.70 3.583(6) 148.9

_cod_database_fobs_code 2242965
